data_7703223
loop_
_publ_author_name
'Cui, Chun-Xiao'
'Zhang, Jie'
'Qiu, Zaozao'
'Xie, Zuowei'

_publ_section_title
;
 Palladium-catalyzed intramolecular dehydrogenative coupling of BH and OH:
 synthesis of carborane-fused benzoxaboroles.
;
_journal_issue 5
_journal_name_full 'Dalton transactions (Cambridge, England : 2003)'
_journal_page_first 1380
_journal_page_last 1383
_journal_paper_doi 10.1039/c9dt04553h
_journal_volume 49
_journal_year 2020
_chemical_formula_moiety 'C12 H22 B10 O'
_chemical_formula_sum 'C12 H22 B10 O'
_chemical_formula_weight 290.39
_space_group_crystal_system monoclinic
_space_group_IT_number 11
_space_group_name_Hall '-P 2yb'
_space_group_name_H-M_alt 'P 1 21/m 1'
_atom_sites_solution_hydrogens geom
_atom_sites_solution_primary direct
_audit_creation_date 2016-08-18
_audit_creation_method
;
Olex2 1.2
(compiled 2016.02.19 svn.r3266 for OlexSys, GUI svn.r5155)
;
_audit_update_record
;
2019-10-28 deposited with the CCDC.	2020-01-03 downloaded from the CCDC.
;
_cell_angle_alpha 90
_cell_angle_beta 92.850(2)
_cell_angle_gamma 90
_cell_formula_units_Z 2
_cell_length_a 6.7025(7)
_cell_length_b 9.3292(10)
_cell_length_c 13.3822(14)
_cell_measurement_reflns_used 3614
_cell_measurement_temperature 130
_cell_measurement_theta_max 30.65
_cell_measurement_theta_min 2.18
_cell_volume 835.74(15)
_computing_cell_refinement 'SAINT v7.68A (Bruker, 2009)'
_computing_data_reduction 'SAINT v7.68A (Bruker, 2009)'
_computing_molecular_graphics 'Olex2 (Dolomanov et al., 2009)'
_computing_publication_material 'Olex2 (Dolomanov et al., 2009)'
_computing_structure_refinement 'ShelXL (Sheldrick, 2015)'
_computing_structure_solution 'ShelXT (Sheldrick, 2015)'
_diffrn_ambient_temperature 130
_diffrn_measured_fraction_theta_full 0.999
_diffrn_measured_fraction_theta_max 0.997
_diffrn_measurement_device_type 'Bruker APEX-II CCD'
_diffrn_measurement_method '\f and \w scans'
_diffrn_radiation_monochromator graphite
_diffrn_radiation_type MoK\a
_diffrn_radiation_wavelength 0.71073
_diffrn_reflns_av_R_equivalents 0.0206
_diffrn_reflns_av_unetI/netI 0.0210
_diffrn_reflns_Laue_measured_fraction_full 0.999
_diffrn_reflns_Laue_measured_fraction_max 0.997
_diffrn_reflns_limit_h_max 7
_diffrn_reflns_limit_h_min -9
_diffrn_reflns_limit_k_max 13
_diffrn_reflns_limit_k_min -13
_diffrn_reflns_limit_l_max 19
_diffrn_reflns_limit_l_min -19
_diffrn_reflns_number 8560
_diffrn_reflns_point_group_measured_fraction_full 0.999
_diffrn_reflns_point_group_measured_fraction_max 0.997
_diffrn_reflns_theta_full 26.000
_diffrn_reflns_theta_max 30.684
_diffrn_reflns_theta_min 2.663
_diffrn_standards_number 0
_exptl_absorpt_coefficient_mu 0.060
_exptl_absorpt_correction_T_max 0.7461
_exptl_absorpt_correction_T_min 0.6920
_exptl_absorpt_correction_type multi-scan
_exptl_absorpt_process_details
;
SADABS-2008/1 (Bruker,2008) was used for absorption correction.
wR2(int) was 0.0536 before and 0.0345 after correction.
The Ratio of minimum to maximum transmission is 0.9275.
The \l/2 correction factor is 0.0015.
;
_exptl_crystal_colour colourless
_exptl_crystal_colour_primary colourless
_exptl_crystal_density_diffrn 1.154
_exptl_crystal_description block
_exptl_crystal_F_000 304
_exptl_crystal_size_max 0.22
_exptl_crystal_size_mid 0.2
_exptl_crystal_size_min 0.18
_refine_diff_density_max 0.379
_refine_diff_density_min -0.271
_refine_diff_density_rms 0.051
_refine_ls_extinction_method none
_refine_ls_goodness_of_fit_ref 1.076
_refine_ls_hydrogen_treatment constr
_refine_ls_matrix_type full
_refine_ls_number_parameters 126
_refine_ls_number_reflns 2736
_refine_ls_number_restraints 0
_refine_ls_restrained_S_all 1.076
_refine_ls_R_factor_all 0.0587
_refine_ls_R_factor_gt 0.0494
_refine_ls_shift/su_max 0.091
_refine_ls_shift/su_mean 0.001
_refine_ls_structure_factor_coef Fsqd
_refine_ls_weighting_details 'w=1/[\s^2^(Fo^2^)+(0.0763P)^2^+0.2509P] where P=(Fo^2^+2Fc^2^)/3'
_refine_ls_weighting_scheme calc
_refine_ls_wR_factor_gt 0.1399
_refine_ls_wR_factor_ref 0.1472
_reflns_Friedel_coverage 0.000
_reflns_number_gt 2302
_reflns_number_total 2736
_reflns_threshold_expression 'I > 2\s(I)'
_cod_data_source_file c9dt04553h2.cif
_cod_data_source_block 2g
_cod_depositor_comments 'Adding full bibliography for 7703222--7703226.cif.'
_cod_database_code 7703223
_shelx_space_group_comment
;
The symmetry employed for this shelxl refinement is uniquely defined
by the following loop, which should always be used as a source of
symmetry information in preference to the above space-group names.
They are only intended as comments.
;
_shelx_estimated_absorpt_t_max 0.989
_shelx_estimated_absorpt_t_min 0.987
_olex2_refinement_description
;
1. Fixed Uiso
 At 1.2 times of:
  All B(H) groups, All B(H,H) groups, All C(H) groups
 At 1.5 times of:
  All C(H,H,H) groups
2. Shared sites
{C2, B2}
3. Uiso/Uaniso restraints and constraints
Uanis(C2) = Uanis(B2)
4. Others
 Fixed Sof: H10A(0.5) H10B(0.5) H4A(0.5) H4B(0.5) C2(0.5) H2(0.5) B2(0.5)
 H2A(0.5) H3A(0.5) H3B(0.5) H5A(0.5) H5B(0.5)
5.a Aromatic/amide H refined with riding coordinates:
 C4(H4), C5(H5), C7(H7)
5.b Idealised Me refined as rotating group:
 C10(H10A,H10B,H10C), C11(H11A,H11B,H11C)
5.c Boron cage BH refined with riding coordinates:
 B4(H4A), B4(H4B), C2(H2), B2(H2A), B3(H3A), B3(H3B), B5(H5A), B5(H5B),
 B7(H7A), B6(H6)
;
_shelx_shelxl_version_number 2014/7
_olex2_submission_special_instructions 'No special instructions were received'

loop_
_space_group_symop_operation_xyz
'x, y, z'
'-x, y+1/2, -z'
'-x, -y, -z'
'x, -y-1/2, z'

loop_
_atom_site_label
_atom_site_type_symbol
_atom_site_fract_x
_atom_site_fract_y
_atom_site_fract_z
_atom_site_U_iso_or_equiv
_atom_site_adp_type
_atom_site_occupancy
_atom_site_site_symmetry_order
_atom_site_calc_flag
_atom_site_refinement_flags_posn
_atom_site_refinement_flags_adp
_atom_site_refinement_flags_occupancy
_atom_site_disorder_assembly
_atom_site_disorder_group
O1 O 0.45275(15) 0.7500 0.52355(7) 0.0223(2) Uani 1 2 d S T P C .
B1 B 0.5412(2) 0.7500 0.42967(12) 0.0201(3) Uani 1 2 d S T P C .
C1 C 0.79642(19) 0.7500 0.45571(10) 0.0173(3) Uani 1 2 d S T P C .
C3 C 0.7992(2) 0.7500 0.56663(10) 0.0175(3) Uani 1 2 d S T P . .
C4 C 0.9600(2) 0.7500 0.63620(11) 0.0211(3) Uani 1 2 d S T P C .
H4 H 1.0933 0.7500 0.6152 0.025 Uiso 1 2 calc RS T P . .
C5 C 0.9213(2) 0.7500 0.73731(11) 0.0226(3) Uani 1 2 d S T P . .
H5 H 1.0305 0.7500 0.7853 0.027 Uiso 1 2 calc RS T P C .
C6 C 0.7257(2) 0.7500 0.77088(10) 0.0201(3) Uani 1 2 d S T P C .
C7 C 0.5647(2) 0.7500 0.69980(10) 0.0191(3) Uani 1 2 d S T P . .
H7 H 0.4310 0.7500 0.7204 0.023 Uiso 1 2 calc RS T P C .
C8 C 0.6039(2) 0.7500 0.59911(10) 0.0178(3) Uani 1 2 d S T P C .
C9 C 0.6948(2) 0.7500 0.88370(11) 0.0245(3) Uani 1 2 d S T P . .
C10 C 0.4724(3) 0.7500 0.90666(13) 0.0416(5) Uani 1 2 d S T P C .
H10A H 0.4081 0.6641 0.8779 0.062 Uiso 0.5 1 calc GR . . . .
H10B H 0.4079 0.8356 0.8775 0.062 Uiso 0.5 1 calc GR . . . .
H10C H 0.4594 0.7504 0.9793 0.062 Uiso 1 2 calc GRS T P . .
C11 C 0.7903(3) 0.88443(19) 0.93050(10) 0.0489(4) Uani 1 1 d . . . . .
H11A H 0.9337 0.8846 0.9194 0.073 Uiso 1 1 calc GR . . . .
H11B H 0.7701 0.8851 1.0025 0.073 Uiso 1 1 calc GR . . . .
H11C H 0.7282 0.9697 0.8996 0.073 Uiso 1 1 calc GR . . . .
B4 B 0.50784(17) 0.65378(13) 0.31565(8) 0.0213(2) Uani 1 1 d . . . . .
H4A H 0.3693 0.5900 0.2974 0.026 Uiso 0.5 1 calc R . . A 1
H4B H 0.3693 0.5900 0.2974 0.026 Uiso 0.5 1 calc R . . B 2
C2 C 0.69274(16) 0.60226(13) 0.40345(8) 0.0222(2) Uani 0.5 1 d . . . C 1
H2 H 0.6744 0.4995 0.4453 0.027 Uiso 0.5 1 calc R . . C 1
B2 B 0.69274(16) 0.60226(13) 0.40345(8) 0.0222(2) Uani 0.5 1 d . . . C 2
H2A H 0.6744 0.4995 0.4453 0.027 Uiso 0.5 1 calc R . . C 2
B3 B 0.93299(17) 0.65424(14) 0.37510(9) 0.0221(2) Uani 1 1 d . . . . .
H3A H 1.0704 0.5910 0.3969 0.027 Uiso 0.5 1 calc R . . C 1
H3B H 1.0704 0.5910 0.3969 0.027 Uiso 0.5 1 calc R . . C 2
B5 B 0.75090(18) 0.59600(15) 0.28060(9) 0.0263(3) Uani 1 1 d . . . . .
H5A H 0.7708 0.4941 0.2380 0.032 Uiso 0.5 1 calc R . . C 1
H5B H 0.7708 0.4941 0.2380 0.032 Uiso 0.5 1 calc R . . C 2
B7 B 0.6377(3) 0.7500 0.22399(13) 0.0256(3) Uani 1 2 d S T P C .
H7A H 0.5828 0.7500 0.1436 0.031 Uiso 1 2 calc RS T P . .
B6 B 0.9017(3) 0.7500 0.26049(13) 0.0281(4) Uani 1 2 d S T P C .
H6 H 1.0206 0.7500 0.2046 0.034 Uiso 1 2 calc RS T P . .

loop_
_atom_site_aniso_label
_atom_site_aniso_U_11
_atom_site_aniso_U_22
_atom_site_aniso_U_33
_atom_site_aniso_U_23
_atom_site_aniso_U_13
_atom_site_aniso_U_12
O1 0.0153(4) 0.0369(6) 0.0148(4) 0.000 -0.0003(3) 0.000
B1 0.0148(6) 0.0290(8) 0.0164(7) 0.000 -0.0001(5) 0.000
C1 0.0148(5) 0.0199(6) 0.0171(6) 0.000 0.0003(4) 0.000
C3 0.0175(6) 0.0188(6) 0.0161(6) 0.000 0.0004(4) 0.000
C4 0.0178(6) 0.0243(7) 0.0210(6) 0.000 -0.0017(5) 0.000
C5 0.0223(6) 0.0265(7) 0.0185(6) 0.000 -0.0046(5) 0.000
C6 0.0252(7) 0.0186(6) 0.0163(6) 0.000 -0.0014(5) 0.000
C7 0.0203(6) 0.0202(6) 0.0169(6) 0.000 0.0008(5) 0.000
C8 0.0168(6) 0.0198(6) 0.0166(6) 0.000 -0.0013(4) 0.000
C9 0.0293(7) 0.0278(8) 0.0159(6) 0.000 -0.0014(5) 0.000
C10 0.0339(9) 0.0724(15) 0.0185(7) 0.000 0.0019(6) 0.000
C11 0.0691(10) 0.0516(9) 0.0264(6) -0.0139(6) 0.0059(6) -0.0235(8)
B4 0.0205(5) 0.0239(5) 0.0194(5) -0.0021(4) -0.0013(4) -0.0018(4)
C2 0.0211(5) 0.0248(5) 0.0205(5) 0.0008(4) 0.0000(4) -0.0034(4)
B2 0.0211(5) 0.0248(5) 0.0205(5) 0.0008(4) 0.0000(4) -0.0034(4)
B3 0.0190(5) 0.0244(5) 0.0230(5) -0.0033(4) 0.0015(4) 0.0033(4)
B5 0.0250(5) 0.0292(6) 0.0244(5) -0.0090(5) -0.0006(4) 0.0043(5)
B7 0.0232(7) 0.0366(9) 0.0171(7) 0.000 0.0014(6) 0.000
B6 0.0221(7) 0.0435(11) 0.0189(7) 0.000 0.0040(6) 0.000

loop_
_atom_type_symbol
_atom_type_description
_atom_type_scat_dispersion_real
_atom_type_scat_dispersion_imag
_atom_type_scat_source
C C 0.0033 0.0016 'International Tables Vol C Tables 4.2.6.8 and 6.1.1.4'
H H 0.0000 0.0000 'International Tables Vol C Tables 4.2.6.8 and 6.1.1.4'
B B 0.0013 0.0007 'International Tables Vol C Tables 4.2.6.8 and 6.1.1.4'
O O 0.0106 0.0060 'International Tables Vol C Tables 4.2.6.8 and 6.1.1.4'

loop_
_geom_angle_atom_site_label_1
_geom_angle_atom_site_label_2
_geom_angle_atom_site_label_3
_geom_angle
_geom_angle_site_symmetry_1
_geom_angle_site_symmetry_3
C8 O1 B1 108.80(11) . .
O1 B1 C1 105.96(11) . .
O1 B1 B4 136.26(9) . .
O1 B1 B4 136.26(9) . 4_575
O1 B1 C2 116.67(7) . 4_575
O1 B1 C2 116.67(7) . .
O1 B1 B2 116.67(7) . .
O1 B1 B2 116.67(7) . 4_575
C1 B1 B4 104.74(9) . .
C1 B1 B4 104.74(9) . 4_575
C1 B1 C2 57.62(6) . 4_575
C1 B1 C2 57.62(6) . .
C1 B1 B2 57.62(6) . .
C1 B1 B2 57.62(6) . 4_575
B4 B1 B4 60.76(9) 4_575 .
C2 B1 B4 105.92(9) . 4_575
C2 B1 B4 58.75(6) . .
C2 B1 B4 105.92(9) 4_575 .
C2 B1 B4 58.75(6) 4_575 4_575
C2 B1 C2 103.27(11) 4_575 .
B2 B1 B4 58.75(6) 4_575 4_575
B2 B1 B4 105.92(9) . 4_575
B2 B1 B4 58.75(6) . .
B2 B1 B4 105.92(9) 4_575 .
B2 B1 B2 103.27(11) 4_575 .
C3 C1 B1 99.49(10) . .
C3 C1 C2 113.63(7) . .
C3 C1 C2 113.63(7) . 4_575
C3 C1 B2 113.63(7) . .
C3 C1 B2 113.63(7) . 4_575
C3 C1 B3 130.81(9) . .
C3 C1 B3 130.81(9) . 4_575
C2 C1 B1 62.06(6) 4_575 .
C2 C1 B1 62.06(6) . .
C2 C1 C2 110.22(11) 4_575 .
C2 C1 B3 113.01(9) 4_575 .
C2 C1 B3 61.97(6) 4_575 4_575
C2 C1 B3 113.01(9) . 4_575
C2 C1 B3 61.97(6) . .
B2 C1 B1 62.06(6) . .
B2 C1 B1 62.06(6) 4_575 .
B2 C1 B2 110.22(11) 4_575 .
B2 C1 B3 113.01(9) 4_575 .
B2 C1 B3 61.97(6) . .
B2 C1 B3 61.97(6) 4_575 4_575
B2 C1 B3 113.01(9) . 4_575
B3 C1 B1 115.48(9) . .
B3 C1 B1 115.48(9) 4_575 .
B3 C1 B3 63.31(10) 4_575 .
C4 C3 C1 129.92(12) . .
C4 C3 C8 119.89(13) . .
C8 C3 C1 110.19(11) . .
C3 C4 H4 120.8 . .
C3 C4 C5 118.45(13) . .
C5 C4 H4 120.8 . .
C4 C5 H5 118.9 . .
C4 C5 C6 122.19(13) . .
C6 C5 H5 118.9 . .
C5 C6 C9 119.19(13) . .
C7 C6 C5 118.76(13) . .
C7 C6 C9 122.04(13) . .
C6 C7 H7 120.6 . .
C8 C7 C6 118.88(13) . .
C8 C7 H7 120.6 . .
O1 C8 C3 115.56(12) . .
C7 C8 O1 122.62(12) . .
C7 C8 C3 121.82(12) . .
C6 C9 C10 112.11(13) . .
C11 C9 C6 109.21(9) 4_575 .
C11 C9 C6 109.22(9) . .
C11 C9 C10 107.98(10) 4_575 .
C11 C9 C10 107.98(10) . .
C11 C9 C11 110.32(17) 4_575 .
C9 C10 H10A 109.5 . .
C9 C10 H10B 109.5 . .
C9 C10 H10C 109.5 . .
H10A C10 H10B 109.5 . .
H10A C10 H10C 109.5 . .
H10B C10 H10C 109.5 . .
C9 C11 H11A 109.5 . .
C9 C11 H11B 109.5 . .
C9 C11 H11C 109.5 . .
H11A C11 H11B 109.5 . .
H11A C11 H11C 109.5 . .
H11B C11 H11C 109.5 . .
B1 B4 B4 59.62(5) . 4_575
B1 B4 H4A 121.6 . .
B1 B4 H4B 121.6 . .
B1 B4 B5 107.36(8) . .
B1 B4 B7 106.98(8) . .
B4 B4 H4A 122.1 4_575 .
B4 B4 H4B 122.1 4_575 .
B4 B4 B5 107.42(6) 4_575 .
C2 B4 B1 60.13(7) . .
C2 B4 B4 106.10(6) . 4_575
C2 B4 H4A 123.9 . .
C2 B4 B5 57.83(7) . .
C2 B4 B7 104.43(9) . .
B2 B4 B1 60.13(7) . .
B2 B4 B4 106.10(6) . 4_575
B2 B4 H4B 123.9 . .
B2 B4 B5 57.83(7) . .
B2 B4 B7 104.43(9) . .
B5 B4 H4A 122.4 . .
B5 B4 H4B 122.4 . .
B7 B4 B4 59.74(5) . 4_575
B7 B4 H4A 123.1 . .
B7 B4 H4B 123.1 . .
B7 B4 B5 59.48(7) . .
B1 C2 H2 119.5 . .
C1 C2 B1 60.32(7) . .
C1 C2 B4 108.77(9) . .
C1 C2 H2 123.2 . .
C1 C2 B3 59.64(7) . .
C1 C2 B5 108.60(9) . .
B4 C2 B1 61.12(7) . .
B4 C2 H2 118.9 . .
B4 C2 B3 114.39(8) . .
B3 C2 B1 112.02(9) . .
B3 C2 H2 118.2 . .
B5 C2 B1 112.36(9) . .
B5 C2 B4 63.06(7) . .
B5 C2 H2 119.2 . .
B5 C2 B3 62.77(7) . .
B1 B2 H2A 119.5 . .
C1 B2 B1 60.32(7) . .
C1 B2 B4 108.77(9) . .
C1 B2 H2A 123.2 . .
C1 B2 B3 59.64(7) . .
C1 B2 B5 108.60(9) . .
B4 B2 B1 61.12(7) . .
B4 B2 H2A 118.9 . .
B4 B2 B3 114.39(8) . .
B3 B2 B1 112.02(9) . .
B3 B2 H2A 118.2 . .
B5 B2 B1 112.36(9) . .
B5 B2 B4 63.06(7) . .
B5 B2 H2A 119.2 . .
B5 B2 B3 62.77(7) . .
C1 B3 C2 58.39(6) . .
C1 B3 B2 58.39(6) . .
C1 B3 B3 58.35(5) . 4_575
C1 B3 H3A 124.9 . .
C1 B3 H3B 124.9 . .
C1 B3 B5 103.70(8) . .
C1 B3 B6 103.81(8) . .
C2 B3 B3 106.17(6) . 4_575
C2 B3 H3A 123.7 . .
C2 B3 B5 57.74(7) . .
C2 B3 B6 104.89(9) . .
B2 B3 B3 106.17(6) . 4_575
B2 B3 H3B 123.7 . .
B2 B3 B5 57.74(7) . .
B2 B3 B6 104.89(9) . .
B3 B3 H3A 121.8 4_575 .
B3 B3 H3B 121.8 4_575 .
B3 B3 B5 107.59(6) 4_575 .
B5 B3 H3A 123.0 . .
B5 B3 H3B 123.0 . .
B6 B3 B3 59.84(5) . 4_575
B6 B3 H3A 123.3 . .
B6 B3 H3B 123.3 . .
B6 B3 B5 59.88(7) . .
B4 B5 H5A 121.3 . .
B4 B5 H5B 121.3 . .
C2 B5 B4 59.11(7) . .
C2 B5 B3 59.49(7) . .
C2 B5 H5A 123.9 . .
C2 B5 B7 105.63(9) . .
C2 B5 B6 105.99(9) . .
B2 B5 B4 59.11(7) . .
B2 B5 B3 59.49(7) . .
B2 B5 H5B 123.9 . .
B2 B5 B7 105.63(9) . .
B2 B5 B6 105.99(9) . .
B3 B5 B4 108.53(8) . .
B3 B5 H5A 121.4 . .
B3 B5 H5B 121.4 . .
B7 B5 B4 59.74(8) . .
B7 B5 B3 108.44(9) . .
B7 B5 H5A 121.9 . .
B7 B5 H5B 121.9 . .
B7 B5 B6 61.17(8) . .
B6 B5 B4 108.95(9) . .
B6 B5 B3 59.53(8) . .
B6 B5 H5A 121.6 . .
B6 B5 H5B 121.6 . .
B4 B7 B4 60.51(10) . 4_575
B4 B7 H7A 120.9 4_575 .
B4 B7 H7A 120.9 . .
B4 B7 B6 108.56(10) 4_575 .
B4 B7 B6 108.56(10) . .
B5 B7 B4 60.79(7) . .
B5 B7 B4 109.07(10) 4_575 .
B5 B7 B4 109.07(10) . 4_575
B5 B7 B4 60.78(7) 4_575 4_575
B5 B7 B5 107.92(12) . 4_575
B5 B7 H7A 121.5 4_575 .
B5 B7 H7A 121.5 . .
B5 B7 B6 59.63(7) 4_575 .
B5 B7 B6 59.63(7) . .
B6 B7 H7A 121.9 . .
B3 B6 B3 60.31(10) 4_575 .
B3 B6 B5 108.53(10) 4_575 .
B3 B6 B5 60.59(7) 4_575 4_575
B3 B6 B5 108.53(10) . 4_575
B3 B6 B5 60.59(7) . .
B3 B6 B7 107.72(10) 4_575 .
B3 B6 B7 107.72(10) . .
B3 B6 H6 121.2 . .
B3 B6 H6 121.2 4_575 .
B5 B6 B5 107.23(12) 4_575 .
B5 B6 B7 59.20(7) 4_575 .
B5 B6 B7 59.20(7) . .
B5 B6 H6 121.9 . .
B5 B6 H6 121.9 4_575 .
B7 B6 H6 122.5 . .

loop_
_geom_bond_atom_site_label_1
_geom_bond_atom_site_label_2
_geom_bond_distance
_geom_bond_site_symmetry_2
O1 B1 1.4155(18) .
O1 C8 1.3952(16) .
B1 C1 1.729(2) .
B1 B4 1.7749(18) 4_575
B1 B4 1.7749(18) .
B1 C2 1.7578(15) .
B1 C2 1.7578(15) 4_575
B1 B2 1.7578(15) .
B1 B2 1.7578(15) 4_575
C1 C3 1.4835(18) .
C1 C2 1.6803(14) 4_575
C1 C2 1.6803(14) .
C1 B2 1.6803(14) 4_575
C1 B2 1.6803(14) .
C1 B3 1.7023(16) 4_575
C1 B3 1.7023(16) .
C3 C4 1.3884(18) .
C3 C8 1.4001(18) .
C4 H4 0.9500 .
C4 C5 1.390(2) .
C5 H5 0.9500 .
C5 C6 1.407(2) .
C6 C7 1.4024(19) .
C6 C9 1.534(2) .
C7 H7 0.9500 .
C7 C8 1.3855(18) .
C9 C10 1.537(2) .
C9 C11 1.5280(17) .
C9 C11 1.5280(17) 4_575
C10 H10A 0.9800 .
C10 H10B 0.9800 .
C10 H10C 0.9800 .
C11 H11A 0.9800 .
C11 H11B 0.9800 .
C11 H11C 0.9800 .
B4 B4 1.795(3) 4_575
B4 H4A 1.1200 .
B4 H4B 1.1200 .
B4 C2 1.7328(16) .
B4 B2 1.7328(16) .
B4 B5 1.8001(17) .
B4 B7 1.7814(19) .
C2 H2 1.1200 .
C2 B3 1.7414(16) .
C2 B5 1.7093(17) .
B2 H2A 1.1200 .
B2 B3 1.7414(16) .
B2 B5 1.7093(17) .
B3 B3 1.787(3) 4_575
B3 H3A 1.1200 .
B3 H3B 1.1200 .
B3 B5 1.7974(17) .
B3 B6 1.7784(19) .
B5 H5A 1.1200 .
B5 H5B 1.1200 .
B5 B7 1.7767(17) .
B5 B6 1.7846(17) .
B7 B4 1.7815(19) 4_575
B7 B5 1.7767(17) 4_575
B7 H7A 1.1200 .
B7 B6 1.812(2) .
B6 B3 1.7783(19) 4_575
B6 B5 1.7846(17) 4_575
B6 H6 1.1200 .

loop_
_geom_torsion_atom_site_label_1
_geom_torsion_atom_site_label_2
_geom_torsion_atom_site_label_3
_geom_torsion_atom_site_label_4
_geom_torsion
_geom_torsion_site_symmetry_1
_geom_torsion_site_symmetry_4
O1 B1 C1 C3 0.000(0) . .
O1 B1 C1 C2 -111.80(6) . 4_575
O1 B1 C1 C2 111.80(6) . .
O1 B1 C1 B2 -111.80(6) . 4_575
O1 B1 C1 B2 111.80(6) . .
O1 B1 C1 B3 144.46(7) . .
O1 B1 C1 B3 -144.46(7) . 4_575
O1 B1 B4 B4 127.78(14) . 4_575
O1 B1 B4 C2 -97.19(12) . .
O1 B1 B4 B2 -97.19(12) . .
O1 B1 B4 B5 -131.82(12) . .
O1 B1 B4 B7 165.62(11) . .
O1 B1 C2 C1 -92.63(12) . .
O1 B1 C2 B4 129.86(11) . .
O1 B1 C2 B3 -123.54(10) . .
O1 B1 C2 B5 168.01(10) . .
O1 B1 B2 C1 -92.63(12) . .
O1 B1 B2 B4 129.86(11) . .
O1 B1 B2 B3 -123.54(10) . .
O1 B1 B2 B5 168.01(10) . .
B1 O1 C8 C3 0.000(0) . .
B1 O1 C8 C7 180.000(0) . .
B1 C1 C3 C4 180.000(0) . .
B1 C1 C3 C8 0.000(0) . .
B1 C1 C2 B4 38.66(8) . .
B1 C1 C2 B3 146.51(9) . .
B1 C1 C2 B5 105.68(10) . .
B1 C1 B2 B4 38.66(8) . .
B1 C1 B2 B3 146.51(9) . .
B1 C1 B2 B5 105.68(10) . .
B1 C1 B3 C2 -32.68(7) . .
B1 C1 B3 B2 -32.68(7) . .
B1 C1 B3 B3 107.08(8) . 4_575
B1 C1 B3 B5 4.65(11) . .
B1 C1 B3 B6 66.49(9) . .
B1 B4 C2 C1 -38.31(8) . .
B1 B4 C2 B3 -102.71(10) . .
B1 B4 C2 B5 -140.15(9) . .
B1 B4 B2 C1 -38.31(8) . .
B1 B4 B2 B3 -102.71(10) . .
B1 B4 B2 B5 -140.15(9) . .
B1 B4 B5 C2 35.60(7) . .
B1 B4 B5 B2 35.60(7) . .
B1 B4 B5 B3 1.15(12) . .
B1 B4 B5 B7 -99.84(9) . .
B1 B4 B5 B6 -62.09(11) . .
B1 B4 B7 B4 -37.78(9) . 4_575
B1 B4 B7 B5 0.14(12) . 4_575
B1 B4 B7 B5 100.49(9) . .
B1 B4 B7 B6 63.51(9) . .
B1 C2 B3 C1 31.14(9) . .
B1 C2 B3 B3 -3.78(9) . 4_575
B1 C2 B3 B5 -104.68(10) . .
B1 C2 B3 B6 -66.12(10) . .
B1 C2 B5 B4 -37.35(8) . .
B1 C2 B5 B3 104.13(9) . .
B1 C2 B5 B7 1.64(12) . .
B1 C2 B5 B6 65.49(11) . .
B1 B2 B3 C1 31.14(9) . .
B1 B2 B3 B3 -3.78(9) . 4_575
B1 B2 B3 B5 -104.68(10) . .
B1 B2 B3 B6 -66.12(10) . .
B1 B2 B5 B4 -37.35(8) . .
B1 B2 B5 B3 104.13(9) . .
B1 B2 B5 B7 1.64(12) . .
B1 B2 B5 B6 65.49(11) . .
C1 B1 B4 B4 -98.87(6) . 4_575
C1 B1 B4 C2 36.15(6) . .
C1 B1 B4 B2 36.15(6) . .
C1 B1 B4 B5 1.52(9) . .
C1 B1 B4 B7 -61.03(9) . .
C1 B1 C2 B4 -137.50(9) . .
C1 B1 C2 B3 -30.90(9) . .
C1 B1 C2 B5 -99.36(10) . .
C1 B1 B2 B4 -137.50(9) . .
C1 B1 B2 B3 -30.90(9) . .
C1 B1 B2 B5 -99.36(10) . .
C1 C3 C4 C5 180.000(0) . .
C1 C3 C8 O1 0.000(0) . .
C1 C3 C8 C7 180.000(0) . .
C1 C2 B3 B3 -34.92(6) . 4_575
C1 C2 B3 B5 -135.83(9) . .
C1 C2 B3 B6 -97.27(8) . .
C1 C2 B5 B4 -102.11(9) . .
C1 C2 B5 B3 39.38(8) . .
C1 C2 B5 B7 -63.11(11) . .
C1 C2 B5 B6 0.73(11) . .
C1 B2 B3 B3 -34.92(6) . 4_575
C1 B2 B3 B5 -135.83(9) . .
C1 B2 B3 B6 -97.27(8) . .
C1 B2 B5 B4 -102.11(9) . .
C1 B2 B5 B3 39.38(8) . .
C1 B2 B5 B7 -63.11(11) . .
C1 B2 B5 B6 0.73(11) . .
C1 B3 B5 B4 -3.35(11) . .
C1 B3 B5 C2 -37.65(7) . .
C1 B3 B5 B2 -37.65(7) . .
C1 B3 B5 B7 60.00(11) . .
C1 B3 B5 B6 98.20(9) . .
C1 B3 B6 B3 39.84(9) . 4_575
C1 B3 B6 B5 1.77(11) . 4_575
C1 B3 B6 B5 -98.01(8) . .
C1 B3 B6 B7 -60.86(9) . .
C3 C1 C2 B1 88.38(11) . .
C3 C1 C2 B4 127.04(10) . .
C3 C1 C2 B3 -125.12(10) . .
C3 C1 C2 B5 -165.95(9) . .
C3 C1 B2 B1 88.38(11) . .
C3 C1 B2 B4 127.04(10) . .
C3 C1 B2 B3 -125.12(10) . .
C3 C1 B2 B5 -165.95(9) . .
C3 C1 B3 C2 98.07(10) . .
C3 C1 B3 B2 98.07(10) . .
C3 C1 B3 B3 -122.17(12) . 4_575
C3 C1 B3 B5 135.40(10) . .
C3 C1 B3 B6 -162.76(9) . .
C3 C4 C5 C6 0.000(1) . .
C4 C3 C8 O1 180.000(0) . .
C4 C3 C8 C7 0.000(1) . .
C4 C5 C6 C7 0.000(1) . .
C4 C5 C6 C9 180.000(1) . .
C5 C6 C7 C8 0.000(1) . .
C5 C6 C9 C10 180.000(1) . .
C5 C6 C9 C11 -60.36(11) . 4_575
C5 C6 C9 C11 60.36(11) . .
C6 C7 C8 O1 180.000(0) . .
C6 C7 C8 C3 0.000(1) . .
C7 C6 C9 C10 0.000(1) . .
C7 C6 C9 C11 -119.64(11) . .
C7 C6 C9 C11 119.64(11) . 4_575
C8 O1 B1 C1 0.000(0) . .
C8 O1 B1 B4 -132.98(12) . 4_575
C8 O1 B1 B4 132.99(12) . .
C8 O1 B1 C2 61.34(9) . .
C8 O1 B1 C2 -61.34(9) . 4_575
C8 O1 B1 B2 -61.34(9) . 4_575
C8 O1 B1 B2 61.34(9) . .
C8 C3 C4 C5 0.000(1) . .
C9 C6 C7 C8 180.000(1) . .
B4 B1 C1 C3 -148.47(5) . .
B4 B1 C1 C3 148.47(5) 4_575 .
B4 B1 C1 C2 -36.67(7) . .
B4 B1 C1 C2 36.67(7) 4_575 4_575
B4 B1 C1 C2 -99.73(9) 4_575 .
B4 B1 C1 C2 99.73(9) . 4_575
B4 B1 C1 B2 -36.67(7) . .
B4 B1 C1 B2 -99.73(9) 4_575 .
B4 B1 C1 B2 99.73(9) . 4_575
B4 B1 C1 B2 36.67(7) 4_575 4_575
B4 B1 C1 B3 67.07(8) . 4_575
B4 B1 C1 B3 4.01(9) 4_575 4_575
B4 B1 C1 B3 -4.01(9) . .
B4 B1 C1 B3 -67.07(8) 4_575 .
B4 B1 B4 C2 135.02(7) 4_575 .
B4 B1 B4 B2 135.02(7) 4_575 .
B4 B1 B4 B5 100.39(8) 4_575 .
B4 B1 B4 B7 37.84(9) 4_575 .
B4 B1 C2 C1 97.61(9) 4_575 .
B4 B1 C2 C1 137.50(9) . .
B4 B1 C2 B4 -39.89(8) 4_575 .
B4 B1 C2 B3 66.71(10) 4_575 .
B4 B1 C2 B3 106.60(9) . .
B4 B1 C2 B5 38.15(8) . .
B4 B1 C2 B5 -1.74(11) 4_575 .
B4 B1 B2 C1 97.61(9) 4_575 .
B4 B1 B2 C1 137.50(9) . .
B4 B1 B2 B4 -39.89(8) 4_575 .
B4 B1 B2 B3 106.60(9) . .
B4 B1 B2 B3 66.71(10) 4_575 .
B4 B1 B2 B5 38.15(8) . .
B4 B1 B2 B5 -1.74(11) 4_575 .
B4 B4 C2 B1 39.40(6) 4_575 .
B4 B4 C2 C1 1.09(8) 4_575 .
B4 B4 C2 B3 -63.31(8) 4_575 .
B4 B4 C2 B5 -100.76(6) 4_575 .
B4 B4 B2 B1 39.40(6) 4_575 .
B4 B4 B2 C1 1.09(8) 4_575 .
B4 B4 B2 B3 -63.31(8) 4_575 .
B4 B4 B2 B5 -100.76(6) 4_575 .
B4 B4 B5 C2 98.40(6) 4_575 .
B4 B4 B5 B2 98.40(6) 4_575 .
B4 B4 B5 B3 63.94(9) 4_575 .
B4 B4 B5 B7 -37.05(6) 4_575 .
B4 B4 B5 B6 0.70(9) 4_575 .
B4 B4 B7 B5 138.28(8) 4_575 .
B4 B4 B7 B5 37.92(6) 4_575 4_575
B4 B4 B7 B6 101.30(7) 4_575 .
B4 C2 B3 C1 98.27(10) . .
B4 C2 B3 B3 63.35(8) . 4_575
B4 C2 B3 B5 -37.56(9) . .
B4 C2 B3 B6 1.00(11) . .
B4 C2 B5 B3 141.49(9) . .
B4 C2 B5 B7 38.99(8) . .
B4 C2 B5 B6 102.84(10) . .
B4 B2 B3 C1 98.27(10) . .
B4 B2 B3 B3 63.35(8) . 4_575
B4 B2 B3 B5 -37.56(9) . .
B4 B2 B3 B6 1.00(11) . .
B4 B2 B5 B3 141.49(9) . .
B4 B2 B5 B7 38.99(8) . .
B4 B2 B5 B6 102.84(10) . .
B4 B5 B7 B4 37.81(8) . 4_575
B4 B5 B7 B5 102.28(11) . 4_575
B4 B5 B7 B6 138.63(10) . .
B4 B5 B6 B3 100.83(9) . .
B4 B5 B6 B3 62.88(11) . 4_575
B4 B5 B6 B5 -1.13(15) . 4_575
B4 B5 B6 B7 -37.13(9) . .
B4 B7 B6 B3 -63.94(7) . 4_575
B4 B7 B6 B3 -0.28(9) . .
B4 B7 B6 B3 63.94(7) 4_575 .
B4 B7 B6 B3 0.28(9) 4_575 4_575
B4 B7 B6 B5 -37.48(7) 4_575 4_575
B4 B7 B6 B5 37.48(7) . .
B4 B7 B6 B5 101.70(9) 4_575 .
B4 B7 B6 B5 -101.70(9) . 4_575
C2 B1 C1 C3 -111.80(6) . .
C2 B1 C1 C3 111.80(6) 4_575 .
C2 B1 C1 C2 136.39(11) . 4_575
C2 B1 C1 C2 -136.39(11) 4_575 .
C2 B1 C1 B3 -32.65(8) 4_575 4_575
C2 B1 C1 B3 103.74(9) . 4_575
C2 B1 C1 B3 -103.74(9) 4_575 .
C2 B1 C1 B3 32.65(8) . .
C2 B1 B4 B4 -38.93(5) 4_575 4_575
C2 B1 B4 B4 -135.02(7) . 4_575
C2 B1 B4 C2 96.10(11) 4_575 .
C2 B1 B4 B5 61.46(10) 4_575 .
C2 B1 B4 B5 -34.63(8) . .
C2 B1 B4 B7 -1.09(11) 4_575 .
C2 B1 B4 B7 -97.18(9) . .
C2 B1 C2 C1 36.76(9) 4_575 .
C2 B1 C2 B4 -100.75(10) 4_575 .
C2 B1 C2 B3 5.85(13) 4_575 .
C2 B1 C2 B5 -62.60(12) 4_575 .
C2 C1 C3 C4 -116.45(8) 4_575 .
C2 C1 C3 C4 116.45(8) . .
C2 C1 C3 C8 63.55(8) 4_575 .
C2 C1 C3 C8 -63.55(8) . .
C2 C1 C2 B1 -40.49(10) 4_575 .
C2 C1 C2 B4 -1.83(13) 4_575 .
C2 C1 C2 B3 106.02(10) 4_575 .
C2 C1 C2 B5 65.19(12) 4_575 .
C2 C1 B3 C2 -101.49(11) 4_575 .
C2 C1 B3 B3 139.77(7) . 4_575
C2 C1 B3 B3 38.27(6) 4_575 4_575
C2 C1 B3 B5 -64.16(10) 4_575 .
C2 C1 B3 B5 37.34(8) . .
C2 C1 B3 B6 -2.32(11) 4_575 .
C2 C1 B3 B6 99.17(9) . .
C2 B4 B5 B3 -34.46(9) . .
C2 B4 B5 B7 -135.45(9) . .
C2 B4 B5 B6 -97.70(10) . .
C2 B4 B7 B4 -100.46(7) . 4_575
C2 B4 B7 B5 -62.53(11) . 4_575
C2 B4 B7 B5 37.82(8) . .
C2 B4 B7 B6 0.84(9) . .
C2 B3 B5 B4 34.30(9) . .
C2 B3 B5 B7 97.66(10) . .
C2 B3 B5 B6 135.85(9) . .
C2 B3 B6 B3 100.30(7) . 4_575
C2 B3 B6 B5 62.22(11) . 4_575
C2 B3 B6 B5 -37.55(8) . .
C2 B3 B6 B7 -0.40(9) . .
C2 B5 B7 B4 -38.70(8) . .
C2 B5 B7 B4 -0.89(12) . 4_575
C2 B5 B7 B5 63.58(13) . 4_575
C2 B5 B7 B6 99.93(10) . .
C2 B5 B6 B3 0.67(12) . 4_575
C2 B5 B6 B3 38.62(8) . .
C2 B5 B6 B5 -63.33(13) . 4_575
C2 B5 B6 B7 -99.34(10) . .
B2 B1 C1 C3 111.80(6) 4_575 .
B2 B1 C1 C3 -111.80(6) . .
B2 B1 C1 B2 136.39(11) . 4_575
B2 B1 C1 B2 -136.39(11) 4_575 .
B2 B1 C1 B3 -103.74(9) 4_575 .
B2 B1 C1 B3 32.65(8) . .
B2 B1 C1 B3 103.74(9) . 4_575
B2 B1 C1 B3 -32.65(8) 4_575 4_575
B2 B1 B4 B4 -135.02(7) . 4_575
B2 B1 B4 B4 -38.93(5) 4_575 4_575
B2 B1 B4 B2 96.10(11) 4_575 .
B2 B1 B4 B5 -34.63(8) . .
B2 B1 B4 B5 61.46(10) 4_575 .
B2 B1 B4 B7 -1.09(11) 4_575 .
B2 B1 B4 B7 -97.18(9) . .
B2 B1 B2 C1 36.76(9) 4_575 .
B2 B1 B2 B4 -100.75(10) 4_575 .
B2 B1 B2 B3 5.85(13) 4_575 .
B2 B1 B2 B5 -62.60(12) 4_575 .
B2 C1 C3 C4 116.45(8) . .
B2 C1 C3 C4 -116.45(8) 4_575 .
B2 C1 C3 C8 -63.55(8) . .
B2 C1 C3 C8 63.55(8) 4_575 .
B2 C1 B2 B1 -40.49(10) 4_575 .
B2 C1 B2 B4 -1.83(13) 4_575 .
B2 C1 B2 B3 106.02(10) 4_575 .
B2 C1 B2 B5 65.19(12) 4_575 .
B2 C1 B3 B2 -101.49(11) 4_575 .
B2 C1 B3 B3 139.77(7) . 4_575
B2 C1 B3 B3 38.27(6) 4_575 4_575
B2 C1 B3 B5 -64.16(10) 4_575 .
B2 C1 B3 B5 37.34(8) . .
B2 C1 B3 B6 99.17(9) . .
B2 C1 B3 B6 -2.32(11) 4_575 .
B2 B4 B5 B3 -34.46(9) . .
B2 B4 B5 B7 -135.45(9) . .
B2 B4 B5 B6 -97.70(10) . .
B2 B4 B7 B4 -100.46(7) . 4_575
B2 B4 B7 B5 -62.53(11) . 4_575
B2 B4 B7 B5 37.82(8) . .
B2 B4 B7 B6 0.84(9) . .
B2 B3 B5 B4 34.30(9) . .
B2 B3 B5 B7 97.66(10) . .
B2 B3 B5 B6 135.85(9) . .
B2 B3 B6 B3 100.30(7) . 4_575
B2 B3 B6 B5 -37.55(8) . .
B2 B3 B6 B5 62.22(11) . 4_575
B2 B3 B6 B7 -0.40(9) . .
B2 B5 B7 B4 -38.70(8) . .
B2 B5 B7 B4 -0.89(12) . 4_575
B2 B5 B7 B5 63.58(13) . 4_575
B2 B5 B7 B6 99.93(10) . .
B2 B5 B6 B3 0.67(12) . 4_575
B2 B5 B6 B3 38.62(8) . .
B2 B5 B6 B5 -63.33(13) . 4_575
B2 B5 B6 B7 -99.34(10) . .
B3 C1 C3 C4 43.90(9) . .
B3 C1 C3 C4 -43.90(9) 4_575 .
B3 C1 C3 C8 136.10(9) 4_575 .
B3 C1 C3 C8 -136.10(9) . .
B3 C1 C2 B1 -107.68(10) 4_575 .
B3 C1 C2 B1 -146.51(9) . .
B3 C1 C2 B4 -69.02(10) 4_575 .
B3 C1 C2 B4 -107.84(9) . .
B3 C1 C2 B3 38.83(8) 4_575 .
B3 C1 C2 B5 -40.83(8) . .
B3 C1 C2 B5 -2.00(11) 4_575 .
B3 C1 B2 B1 -107.68(10) 4_575 .
B3 C1 B2 B1 -146.51(9) . .
B3 C1 B2 B4 -69.02(10) 4_575 .
B3 C1 B2 B4 -107.84(9) . .
B3 C1 B2 B3 38.83(8) 4_575 .
B3 C1 B2 B5 -2.00(11) 4_575 .
B3 C1 B2 B5 -40.83(8) . .
B3 C1 B3 C2 -139.77(7) 4_575 .
B3 C1 B3 B2 -139.77(7) 4_575 .
B3 C1 B3 B5 -102.43(7) 4_575 .
B3 C1 B3 B6 -40.60(9) 4_575 .
B3 C2 B5 B4 -141.49(9) . .
B3 C2 B5 B7 -102.49(10) . .
B3 C2 B5 B6 -38.64(8) . .
B3 B2 B5 B4 -141.49(9) . .
B3 B2 B5 B7 -102.49(10) . .
B3 B2 B5 B6 -38.64(8) . .
B3 B3 B5 B4 -64.05(9) 4_575 .
B3 B3 B5 C2 -98.35(6) 4_575 .
B3 B3 B5 B2 -98.35(6) 4_575 .
B3 B3 B5 B7 -0.70(9) 4_575 .
B3 B3 B5 B6 37.50(6) 4_575 .
B3 B3 B6 B5 -137.84(7) 4_575 .
B3 B3 B6 B5 -38.07(6) 4_575 4_575
B3 B3 B6 B7 -100.70(7) 4_575 .
B3 B5 B7 B4 -101.15(9) . .
B3 B5 B7 B4 -63.35(11) . 4_575
B3 B5 B7 B5 1.13(15) . 4_575
B3 B5 B7 B6 37.48(9) . .
B3 B5 B6 B3 -37.95(8) . 4_575
B3 B5 B6 B5 -101.95(11) . 4_575
B3 B5 B6 B7 -137.96(10) . .
B5 B4 C2 B1 140.15(9) . .
B5 B4 C2 C1 101.84(9) . .
B5 B4 C2 B3 37.44(9) . .
B5 B4 B2 B1 140.15(9) . .
B5 B4 B2 C1 101.84(9) . .
B5 B4 B2 B3 37.44(9) . .
B5 B4 B7 B4 -138.28(8) . 4_575
B5 B4 B7 B5 -100.35(12) . 4_575
B5 B4 B7 B6 -36.98(7) . .
B5 C2 B3 C1 135.83(9) . .
B5 C2 B3 B3 100.90(6) . 4_575
B5 C2 B3 B6 38.56(8) . .
B5 B2 B3 C1 135.83(9) . .
B5 B2 B3 B3 100.90(6) . 4_575
B5 B2 B3 B6 38.56(8) . .
B5 B3 B6 B3 137.84(7) . 4_575
B5 B3 B6 B5 99.77(12) . 4_575
B5 B3 B6 B7 37.15(7) . .
B5 B7 B6 B3 37.76(7) 4_575 4_575
B5 B7 B6 B3 101.42(9) 4_575 .
B5 B7 B6 B3 -101.42(9) . 4_575
B5 B7 B6 B3 -37.76(7) . .
B5 B7 B6 B5 139.18(12) 4_575 .
B5 B7 B6 B5 -139.18(12) . 4_575
B7 B4 C2 B1 101.54(8) . .
B7 B4 C2 C1 63.23(10) . .
B7 B4 C2 B3 -1.17(11) . .
B7 B4 C2 B5 -38.61(8) . .
B7 B4 B2 B1 101.54(8) . .
B7 B4 B2 C1 63.23(10) . .
B7 B4 B2 B3 -1.17(11) . .
B7 B4 B2 B5 -38.61(8) . .
B7 B4 B5 C2 135.45(9) . .
B7 B4 B5 B2 135.45(9) . .
B7 B4 B5 B3 100.99(10) . .
B7 B4 B5 B6 37.75(9) . .
B7 B5 B6 B3 137.96(10) . .
B7 B5 B6 B3 100.01(10) . 4_575
B7 B5 B6 B5 36.00(11) . 4_575
B6 B3 B5 B4 -101.55(10) . .
B6 B3 B5 C2 -135.85(9) . .
B6 B3 B5 B2 -135.85(9) . .
B6 B3 B5 B7 -38.20(9) . .
B6 B5 B7 B4 -100.82(10) . 4_575
B6 B5 B7 B4 -138.63(10) . .
B6 B5 B7 B5 -36.35(11) . 4_575
